data_7132268
loop_
_publ_author_name
'Gao, Qinghe'
'Guo, Yimei'
'Cao, Penghui'
'Fan, Guangping'
'Xu, Yongtao'

_publ_section_title
;
 Regioselective synthesis of indazolo[2,3-a]quinazolines enabled by
 I2/S-facilitated annulation relay dehydrogenative aromatization of
 cyclohexanones
;
_journal_name_full 'Chemical Communications'
_journal_paper_doi 10.1039/D3CC04698B
_journal_year 2023
_chemical_formula_sum 'C21 H12 F3 N3'
_chemical_formula_weight 363.34
_space_group_crystal_system triclinic
_space_group_IT_number 2
_space_group_name_Hall '-P 1'
_space_group_name_H-M_alt 'P -1'
_atom_sites_solution_hydrogens geom
_audit_creation_method SHELXL-2016/6
_audit_update_record
;
2023-09-21 deposited with the CCDC.	2023-10-25 downloaded from the CCDC.
;
_cell_angle_alpha 97.386(6)
_cell_angle_beta 107.310(6)
_cell_angle_gamma 93.704(6)
_cell_formula_units_Z 2
_cell_length_a 9.105(4)
_cell_length_b 9.483(4)
_cell_length_c 10.167(4)
_cell_measurement_reflns_used 979
_cell_measurement_temperature 296(2)
_cell_measurement_theta_max 23.06
_cell_measurement_theta_min 2.80
_cell_volume 826.2(6)
_computing_structure_refinement 'SHELXL-2016/6 (Sheldrick, 2016)'
_computing_structure_solution 'SHELXT 2014/5 (Sheldrick, 2014)'
_diffrn_ambient_temperature 296(2)
_diffrn_measured_fraction_theta_full 0.987
_diffrn_measured_fraction_theta_max 0.970
_diffrn_measurement_device_type 'Bruker APEX-II CCD'
_diffrn_measurement_method '\f and \w scans'
_diffrn_radiation_type MoK\a
_diffrn_radiation_wavelength 0.71073
_diffrn_reflns_av_R_equivalents 0.0247
_diffrn_reflns_av_unetI/netI 0.0557
_diffrn_reflns_Laue_measured_fraction_full 0.987
_diffrn_reflns_Laue_measured_fraction_max 0.970
_diffrn_reflns_limit_h_max 10
_diffrn_reflns_limit_h_min -11
_diffrn_reflns_limit_k_max 11
_diffrn_reflns_limit_k_min -12
_diffrn_reflns_limit_l_max 13
_diffrn_reflns_limit_l_min -8
_diffrn_reflns_number 5161
_diffrn_reflns_point_group_measured_fraction_full 0.987
_diffrn_reflns_point_group_measured_fraction_max 0.970
_diffrn_reflns_theta_full 25.242
_diffrn_reflns_theta_max 27.488
_diffrn_reflns_theta_min 2.124
_exptl_absorpt_coefficient_mu 0.112
_exptl_crystal_colour red
_exptl_crystal_density_diffrn 1.461
_exptl_crystal_description block
_exptl_crystal_F_000 372
_exptl_crystal_size_max 0.180
_exptl_crystal_size_mid 0.160
_exptl_crystal_size_min 0.150
_refine_diff_density_max 0.234
_refine_diff_density_min -0.213
_refine_diff_density_rms 0.044
_refine_ls_extinction_method none
_refine_ls_goodness_of_fit_ref 1.080
_refine_ls_hydrogen_treatment constr
_refine_ls_matrix_type full
_refine_ls_number_parameters 244
_refine_ls_number_reflns 3685
_refine_ls_number_restraints 0
_refine_ls_restrained_S_all 1.080
_refine_ls_R_factor_all 0.1035
_refine_ls_R_factor_gt 0.0612
_refine_ls_shift/su_max 0.000
_refine_ls_shift/su_mean 0.000
_refine_ls_structure_factor_coef Fsqd
_refine_ls_weighting_details 'w=1/[\s^2^(Fo^2^)+(0.1000P)^2^] where P=(Fo^2^+2Fc^2^)/3'
_refine_ls_weighting_scheme calc
_refine_ls_wR_factor_gt 0.1736
_refine_ls_wR_factor_ref 0.2055
_reflns_Friedel_coverage 0.000
_reflns_number_gt 2180
_reflns_number_total 3685
_reflns_threshold_expression 'I > 2\s(I)'
_cod_data_source_file d3cc04698b2.cif
_cod_data_source_block H311_0m
_cod_database_code 7132268
_shelx_shelxl_version_number 2016/6
_shelx_space_group_comment
;
The symmetry employed for this shelxl refinement is uniquely defined
by the following loop, which should always be used as a source of
symmetry information in preference to the above space-group names.
They are only intended as comments.
;
_shelx_estimated_absorpt_t_min 0.980
_shelx_estimated_absorpt_t_max 0.983

loop_
_space_group_symop_operation_xyz
'x, y, z'
'-x, -y, -z'

loop_
_atom_site_label
_atom_site_type_symbol
_atom_site_fract_x
_atom_site_fract_y
_atom_site_fract_z
_atom_site_U_iso_or_equiv
_atom_site_adp_type
_atom_site_occupancy
_atom_site_site_symmetry_order
_atom_site_calc_flag
_atom_site_refinement_flags_posn
_atom_site_refinement_flags_adp
_atom_site_refinement_flags_occupancy
_atom_site_disorder_assembly
_atom_site_disorder_group
F1 F 0.7103(3) 1.1780(2) 0.0743(2) 0.1073(8) Uani 1 1 d . . . . .
F2 F 0.9289(3) 1.1011(2) 0.1142(3) 0.1299(10) Uani 1 1 d . . . . .
F3 F 0.7625(3) 1.0423(2) -0.0824(2) 0.1079(8) Uani 1 1 d . . . . .
N1 N 0.6940(2) 0.5015(2) 0.3191(2) 0.0499(5) Uani 1 1 d . . . . .
N2 N 0.5140(2) 0.3433(2) 0.3767(2) 0.0450(5) Uani 1 1 d . . . . .
N3 N 0.5049(2) 0.2292(2) 0.4428(2) 0.0510(6) Uani 1 1 d . . . . .
C1 C 0.2949(3) 0.6004(3) 0.1836(3) 0.0535(7) Uani 1 1 d . . . . .
H1 H 0.312200 0.678510 0.141352 0.064 Uiso 1 1 calc R U . . .
C2 C 0.1465(3) 0.5549(3) 0.1782(3) 0.0607(7) Uani 1 1 d . . . . .
H2 H 0.064489 0.602306 0.132776 0.073 Uiso 1 1 calc R U . . .
C3 C 0.1188(3) 0.4385(3) 0.2403(3) 0.0606(7) Uani 1 1 d . . . . .
H3 H 0.018096 0.409368 0.236980 0.073 Uiso 1 1 calc R U . . .
C4 C 0.2378(3) 0.3650(3) 0.3071(3) 0.0566(7) Uani 1 1 d . . . . .
H4 H 0.218536 0.286226 0.347652 0.068 Uiso 1 1 calc R U . . .
C5 C 0.3881(3) 0.4122(2) 0.3119(2) 0.0447(6) Uani 1 1 d . . . . .
C6 C 0.4208(3) 0.5311(2) 0.2518(2) 0.0459(6) Uani 1 1 d . . . . .
C7 C 0.5812(3) 0.5721(3) 0.2598(3) 0.0465(6) Uani 1 1 d . . . . .
C8 C 0.6226(3) 0.6983(3) 0.2006(2) 0.0462(6) Uani 1 1 d . . . . .
C9 C 0.5913(3) 0.8334(3) 0.2450(3) 0.0561(7) Uani 1 1 d . . . . .
H9 H 0.535560 0.845186 0.308195 0.067 Uiso 1 1 calc R U . . .
C10 C 0.6419(3) 0.9519(3) 0.1967(3) 0.0603(7) Uani 1 1 d . . . . .
H10 H 0.621408 1.042619 0.228676 0.072 Uiso 1 1 calc R U . . .
C11 C 0.7219(3) 0.9357(3) 0.1019(3) 0.0533(7) Uani 1 1 d . . . . .
C12 C 0.7547(4) 0.8002(3) 0.0564(3) 0.0680(8) Uani 1 1 d . . . . .
H12 H 0.809958 0.788592 -0.007075 0.082 Uiso 1 1 calc R U . . .
C13 C 0.7050(3) 0.6829(3) 0.1056(3) 0.0607(7) Uani 1 1 d . . . . .
H13 H 0.727052 0.592446 0.074799 0.073 Uiso 1 1 calc R U . . .
C14 C 0.7805(4) 1.0616(4) 0.0519(4) 0.0723(9) Uani 1 1 d . . . . .
C15 C 0.6625(3) 0.3886(2) 0.3791(2) 0.0459(6) Uani 1 1 d . . . . .
C16 C 0.7578(3) 0.2979(2) 0.4538(2) 0.0461(6) Uani 1 1 d . . . . .
C17 C 0.6567(3) 0.2026(2) 0.4905(2) 0.0477(6) Uani 1 1 d . . . . .
C18 C 0.7155(3) 0.0943(3) 0.5687(3) 0.0558(7) Uani 1 1 d . . . . .
H18 H 0.649754 0.030486 0.593036 0.067 Uiso 1 1 calc R U . . .
C19 C 0.8676(3) 0.0861(3) 0.6066(3) 0.0627(8) Uani 1 1 d . . . . .
H19 H 0.907397 0.014964 0.657595 0.075 Uiso 1 1 calc R U . . .
C20 C 0.9714(3) 0.1828(3) 0.5716(3) 0.0651(8) Uani 1 1 d . . . . .
H20 H 1.076848 0.173845 0.600722 0.078 Uiso 1 1 calc R U . . .
C21 C 0.9187(3) 0.2875(3) 0.4965(3) 0.0591(7) Uani 1 1 d . . . . .
H21 H 0.986492 0.350626 0.473717 0.071 Uiso 1 1 calc R U . . .

loop_
_atom_site_aniso_label
_atom_site_aniso_U_11
_atom_site_aniso_U_22
_atom_site_aniso_U_33
_atom_site_aniso_U_23
_atom_site_aniso_U_13
_atom_site_aniso_U_12
F1 0.151(2) 0.0673(12) 0.1303(18) 0.0482(12) 0.0691(16) 0.0200(13)
F2 0.0948(17) 0.1205(18) 0.162(2) 0.0789(16) 0.0075(15) -0.0360(14)
F3 0.148(2) 0.1132(16) 0.0844(15) 0.0524(12) 0.0557(14) 0.0069(14)
N1 0.0499(13) 0.0455(11) 0.0573(13) 0.0152(10) 0.0195(10) -0.0015(10)
N2 0.0449(12) 0.0416(11) 0.0490(12) 0.0107(9) 0.0151(9) -0.0029(9)
N3 0.0547(14) 0.0441(11) 0.0553(13) 0.0135(10) 0.0180(10) -0.0034(10)
C1 0.0506(16) 0.0522(15) 0.0534(15) 0.0093(12) 0.0099(12) 0.0019(12)
C2 0.0503(16) 0.0643(17) 0.0605(17) 0.0083(14) 0.0068(13) 0.0078(13)
C3 0.0422(15) 0.0677(18) 0.0675(18) 0.0089(14) 0.0124(13) -0.0007(13)
C4 0.0554(17) 0.0546(15) 0.0582(16) 0.0104(13) 0.0170(13) -0.0063(13)
C5 0.0454(14) 0.0440(13) 0.0416(13) 0.0045(10) 0.0111(11) -0.0026(11)
C6 0.0478(15) 0.0441(13) 0.0422(13) 0.0050(10) 0.0111(11) -0.0031(11)
C7 0.0486(15) 0.0433(13) 0.0472(14) 0.0087(11) 0.0149(11) -0.0007(11)
C8 0.0467(14) 0.0463(14) 0.0443(13) 0.0089(11) 0.0129(11) -0.0024(11)
C9 0.0664(18) 0.0511(15) 0.0604(16) 0.0116(12) 0.0336(14) 0.0025(13)
C10 0.078(2) 0.0450(14) 0.0664(18) 0.0140(13) 0.0323(15) 0.0061(13)
C11 0.0554(16) 0.0548(16) 0.0518(15) 0.0193(12) 0.0166(12) 0.0000(12)
C12 0.091(2) 0.0689(19) 0.0600(17) 0.0180(15) 0.0450(17) 0.0060(16)
C13 0.081(2) 0.0492(15) 0.0610(17) 0.0079(13) 0.0353(15) 0.0068(13)
C14 0.069(2) 0.074(2) 0.076(2) 0.0312(17) 0.0190(17) -0.0030(17)
C15 0.0431(14) 0.0431(13) 0.0521(14) 0.0072(11) 0.0169(11) -0.0024(10)
C16 0.0488(15) 0.0418(13) 0.0501(14) 0.0086(11) 0.0184(11) 0.0037(11)
C17 0.0548(16) 0.0414(13) 0.0456(14) 0.0049(11) 0.0155(11) -0.0010(11)
C18 0.0639(19) 0.0461(14) 0.0601(16) 0.0159(12) 0.0210(14) 0.0017(12)
C19 0.070(2) 0.0524(16) 0.0671(18) 0.0187(14) 0.0174(15) 0.0140(14)
C20 0.0588(18) 0.0612(17) 0.0742(19) 0.0119(15) 0.0166(15) 0.0147(14)
C21 0.0589(18) 0.0527(15) 0.0686(18) 0.0140(13) 0.0226(14) 0.0048(13)

loop_
_atom_type_symbol
_atom_type_description
_atom_type_scat_dispersion_real
_atom_type_scat_dispersion_imag
_atom_type_scat_source
C C 0.0033 0.0016 'International Tables Vol C Tables 4.2.6.8 and 6.1.1.4'
H H 0.0000 0.0000 'International Tables Vol C Tables 4.2.6.8 and 6.1.1.4'
N N 0.0061 0.0033 'International Tables Vol C Tables 4.2.6.8 and 6.1.1.4'
F F 0.0171 0.0103 'International Tables Vol C Tables 4.2.6.8 and 6.1.1.4'

loop_
_geom_angle_atom_site_label_1
_geom_angle_atom_site_label_2
_geom_angle_atom_site_label_3
_geom_angle
_geom_angle_site_symmetry_1
_geom_angle_site_symmetry_3
_geom_angle_publ_flag
C7 N1 C15 118.9(2) . . ?
N3 N2 C15 114.2(2) . . ?
N3 N2 C5 124.5(2) . . ?
C15 N2 C5 121.4(2) . . ?
N2 N3 C17 102.52(19) . . ?
C2 C1 C6 121.1(3) . . ?
C2 C1 H1 119.4 . . ?
C6 C1 H1 119.4 . . ?
C1 C2 C3 120.1(3) . . ?
C1 C2 H2 119.9 . . ?
C3 C2 H2 119.9 . . ?
C4 C3 C2 121.2(3) . . ?
C4 C3 H3 119.4 . . ?
C2 C3 H3 119.4 . . ?
C3 C4 C5 118.1(3) . . ?
C3 C4 H4 120.9 . . ?
C5 C4 H4 120.9 . . ?
N2 C5 C4 121.5(2) . . ?
N2 C5 C6 116.3(2) . . ?
C4 C5 C6 122.2(2) . . ?
C1 C6 C5 117.1(2) . . ?
C1 C6 C7 124.1(2) . . ?
C5 C6 C7 118.7(2) . . ?
N1 C7 C6 122.3(2) . . ?
N1 C7 C8 116.8(2) . . ?
C6 C7 C8 121.0(2) . . ?
C9 C8 C13 118.7(2) . . ?
C9 C8 C7 121.6(2) . . ?
C13 C8 C7 119.5(2) . . ?
C8 C9 C10 120.8(2) . . ?
C8 C9 H9 119.6 . . ?
C10 C9 H9 119.6 . . ?
C11 C10 C9 120.2(3) . . ?
C11 C10 H10 119.9 . . ?
C9 C10 H10 119.9 . . ?
C10 C11 C12 119.6(2) . . ?
C10 C11 C14 120.9(3) . . ?
C12 C11 C14 119.4(3) . . ?
C13 C12 C11 119.9(3) . . ?
C13 C12 H12 120.0 . . ?
C11 C12 H12 120.0 . . ?
C12 C13 C8 120.8(3) . . ?
C12 C13 H13 119.6 . . ?
C8 C13 H13 119.6 . . ?
F3 C14 F2 105.9(3) . . ?
F3 C14 F1 105.0(3) . . ?
F2 C14 F1 105.1(3) . . ?
F3 C14 C11 114.2(3) . . ?
F2 C14 C11 112.9(3) . . ?
F1 C14 C11 113.0(3) . . ?
N1 C15 N2 122.5(2) . . ?
N1 C15 C16 131.9(2) . . ?
N2 C15 C16 105.7(2) . . ?
C15 C16 C17 104.8(2) . . ?
C15 C16 C21 134.8(2) . . ?
C17 C16 C21 120.4(2) . . ?
N3 C17 C16 112.8(2) . . ?
N3 C17 C18 127.0(2) . . ?
C16 C17 C18 120.2(2) . . ?
C19 C18 C17 118.2(3) . . ?
C19 C18 H18 120.9 . . ?
C17 C18 H18 120.9 . . ?
C18 C19 C20 122.2(3) . . ?
C18 C19 H19 118.9 . . ?
C20 C19 H19 118.9 . . ?
C21 C20 C19 121.1(3) . . ?
C21 C20 H20 119.5 . . ?
C19 C20 H20 119.5 . . ?
C20 C21 C16 117.9(3) . . ?
C20 C21 H21 121.0 . . ?
C16 C21 H21 121.0 . . ?

loop_
_geom_bond_atom_site_label_1
_geom_bond_atom_site_label_2
_geom_bond_distance
_geom_bond_site_symmetry_2
_geom_bond_publ_flag
F1 C14 1.339(4) . ?
F2 C14 1.315(4) . ?
F3 C14 1.313(4) . ?
N1 C7 1.300(3) . ?
N1 C15 1.354(3) . ?
N2 N3 1.355(3) . ?
N2 C15 1.384(3) . ?
N2 C5 1.391(3) . ?
N3 C17 1.374(3) . ?
C1 C2 1.375(4) . ?
C1 C6 1.403(4) . ?
C1 H1 0.9300 . ?
C2 C3 1.385(4) . ?
C2 H2 0.9300 . ?
C3 C4 1.379(4) . ?
C3 H3 0.9300 . ?
C4 C5 1.396(4) . ?
C4 H4 0.9300 . ?
C5 C6 1.405(3) . ?
C6 C7 1.462(3) . ?
C7 C8 1.483(3) . ?
C8 C9 1.379(4) . ?
C8 C13 1.387(4) . ?
C9 C10 1.389(3) . ?
C9 H9 0.9300 . ?
C10 C11 1.370(4) . ?
C10 H10 0.9300 . ?
C11 C12 1.390(4) . ?
C11 C14 1.485(4) . ?
C12 C13 1.380(4) . ?
C12 H12 0.9300 . ?
C13 H13 0.9300 . ?
C15 C16 1.394(3) . ?
C16 C17 1.409(3) . ?
C16 C21 1.413(4) . ?
C17 C18 1.415(4) . ?
C18 C19 1.333(4) . ?
C18 H18 0.9300 . ?
C19 C20 1.425(4) . ?
C19 H19 0.9300 . ?
C20 C21 1.356(4) . ?
C20 H20 0.9300 . ?
C21 H21 0.9300 . ?

loop_
_geom_torsion_atom_site_label_1
_geom_torsion_atom_site_label_2
_geom_torsion_atom_site_label_3
_geom_torsion_atom_site_label_4
_geom_torsion
_geom_torsion_site_symmetry_1
_geom_torsion_site_symmetry_2
_geom_torsion_site_symmetry_3
_geom_torsion_site_symmetry_4
_geom_torsion_publ_flag
C15 N2 N3 C17 0.7(2) . . . . ?
C5 N2 N3 C17 -178.9(2) . . . . ?
C6 C1 C2 C3 -0.2(4) . . . . ?
C1 C2 C3 C4 -0.8(4) . . . . ?
C2 C3 C4 C5 0.8(4) . . . . ?
N3 N2 C5 C4 -1.7(4) . . . . ?
C15 N2 C5 C4 178.7(2) . . . . ?
N3 N2 C5 C6 178.45(19) . . . . ?
C15 N2 C5 C6 -1.1(3) . . . . ?
C3 C4 C5 N2 -179.7(2) . . . . ?
C3 C4 C5 C6 0.1(4) . . . . ?
C2 C1 C6 C5 1.0(4) . . . . ?
C2 C1 C6 C7 179.0(2) . . . . ?
N2 C5 C6 C1 178.8(2) . . . . ?
C4 C5 C6 C1 -1.0(4) . . . . ?
N2 C5 C6 C7 0.7(3) . . . . ?
C4 C5 C6 C7 -179.1(2) . . . . ?
C15 N1 C7 C6 -2.0(4) . . . . ?
C15 N1 C7 C8 177.6(2) . . . . ?
C1 C6 C7 N1 -177.1(2) . . . . ?
C5 C6 C7 N1 0.8(4) . . . . ?
C1 C6 C7 C8 3.3(4) . . . . ?
C5 C6 C7 C8 -178.8(2) . . . . ?
N1 C7 C8 C9 -120.9(3) . . . . ?
C6 C7 C8 C9 58.7(3) . . . . ?
N1 C7 C8 C13 54.3(3) . . . . ?
C6 C7 C8 C13 -126.1(3) . . . . ?
C13 C8 C9 C10 -0.4(4) . . . . ?
C7 C8 C9 C10 174.8(2) . . . . ?
C8 C9 C10 C11 1.0(4) . . . . ?
C9 C10 C11 C12 -1.2(4) . . . . ?
C9 C10 C11 C14 -178.4(3) . . . . ?
C10 C11 C12 C13 0.7(4) . . . . ?
C14 C11 C12 C13 178.0(3) . . . . ?
C11 C12 C13 C8 -0.1(4) . . . . ?
C9 C8 C13 C12 0.0(4) . . . . ?
C7 C8 C13 C12 -175.4(2) . . . . ?
C10 C11 C14 F3 -138.4(3) . . . . ?
C12 C11 C14 F3 44.4(4) . . . . ?
C10 C11 C14 F2 100.5(4) . . . . ?
C12 C11 C14 F2 -76.7(4) . . . . ?
C10 C11 C14 F1 -18.5(4) . . . . ?
C12 C11 C14 F1 164.3(3) . . . . ?
C7 N1 C15 N2 1.6(3) . . . . ?
C7 N1 C15 C16 -177.0(2) . . . . ?
N3 N2 C15 N1 -179.6(2) . . . . ?
C5 N2 C15 N1 0.0(3) . . . . ?
N3 N2 C15 C16 -0.7(3) . . . . ?
C5 N2 C15 C16 178.9(2) . . . . ?
N1 C15 C16 C17 179.2(2) . . . . ?
N2 C15 C16 C17 0.4(2) . . . . ?
N1 C15 C16 C21 0.5(5) . . . . ?
N2 C15 C16 C21 -178.3(3) . . . . ?
N2 N3 C17 C16 -0.4(3) . . . . ?
N2 N3 C17 C18 179.5(2) . . . . ?
C15 C16 C17 N3 0.0(3) . . . . ?
C21 C16 C17 N3 178.9(2) . . . . ?
C15 C16 C17 C18 -179.9(2) . . . . ?
C21 C16 C17 C18 -1.0(4) . . . . ?
N3 C17 C18 C19 -179.5(2) . . . . ?
C16 C17 C18 C19 0.4(4) . . . . ?
C17 C18 C19 C20 0.3(4) . . . . ?
C18 C19 C20 C21 -0.5(4) . . . . ?
C19 C20 C21 C16 -0.1(4) . . . . ?
C15 C16 C21 C20 179.3(3) . . . . ?
C17 C16 C21 C20 0.8(4) . . . . ?
